data_2217791
loop_
_publ_author_name
'H\"okelek, Tuncer'
'\,Caylak, Nagihan'
'Necefo\(glu, Hacali'

_publ_section_title
Diaquabis(4-chlorobenzoato-\k<i>O</i>)bis(<i>N</i>,<i>N</i>-diethylnicotinamide-\k<i>N</i>^1^)manganese(II)
_journal_coeditor_code HY2120
_journal_issue 3
_journal_name_full 'Acta Crystallographica Section E'
_journal_page_first m505
_journal_page_last m506
_journal_paper_doi 10.1107/S1600536808005540
_journal_volume 64
_journal_year 2008
_chemical_formula_iupac '[Mn (C7 H4 Cl O2)2 (C10 H14 N2 O)2 (H2 O)2]'
_chemical_formula_moiety 'C34 H40 Cl2 Mn N4 O8'
_chemical_formula_sum 'C34 H40 Cl2 Mn N4 O8'
_chemical_formula_weight 758.54
_chemical_name_systematic Diaquabis(4-chlorobenzoato-\kO)bis(N,N-diethylnicotinamide-\kN^1^)manganese(II)
_space_group_IT_number 2
_symmetry_cell_setting triclinic
_symmetry_space_group_name_Hall '-P 1'
_symmetry_space_group_name_H-M 'P -1'
_atom_sites_solution_hydrogens geom
_atom_sites_solution_primary direct
_atom_sites_solution_secondary difmap
_audit_creation_method SHELXL-97
_cell_angle_alpha 84.500(16)
_cell_angle_beta 78.616(17)
_cell_angle_gamma 68.154(17)
_cell_formula_units_Z 1
_cell_length_a 7.35520(10)
_cell_length_b 8.6465(2)
_cell_length_c 15.9847(3)
_cell_measurement_reflns_used 25
_cell_measurement_temperature 294(2)
_cell_measurement_theta_max 11.6
_cell_measurement_theta_min 5.2
_cell_volume 924.73(12)
_computing_cell_refinement 'CAD-4 EXPRESS (Enraf--Nonius, 1989)'
_computing_data_collection 'CAD-4 EXPRESS (Enraf--Nonius, 1989)'
_computing_data_reduction 'XCAD4 (Harms & Wocadlo, 1995)'
_computing_molecular_graphics 'ORTEP-3 (Farrugia, 1997)'
_computing_publication_material 'WinGX (Farrugia, 1999)'
_computing_structure_refinement 'SHELXL97 (Sheldrick, 2008)'
_computing_structure_solution 'SIR92 (Altomare <i>et al.</i>,  1994)'
_diffrn_ambient_temperature 294(2)
_diffrn_measured_fraction_theta_full 0.999
_diffrn_measured_fraction_theta_max 0.999
_diffrn_measurement_device_type 'Enraf--Nonius TurboCAD-4'
_diffrn_measurement_method \w
_diffrn_radiation_monochromator graphite
_diffrn_radiation_source 'fine-focus sealed tube'
_diffrn_radiation_type MoK\a
_diffrn_radiation_wavelength 0.71073
_diffrn_reflns_av_R_equivalents 0.0624
_diffrn_reflns_av_sigmaI/netI 0.0534
_diffrn_reflns_limit_h_max 9
_diffrn_reflns_limit_h_min -8
_diffrn_reflns_limit_k_max 10
_diffrn_reflns_limit_k_min 0
_diffrn_reflns_limit_l_max 19
_diffrn_reflns_limit_l_min -19
_diffrn_reflns_number 4010
_diffrn_reflns_theta_full 26.29
_diffrn_reflns_theta_max 26.29
_diffrn_reflns_theta_min 3.03
_diffrn_standards_decay_% 1
_diffrn_standards_interval_time 120
_diffrn_standards_number 3
_exptl_absorpt_coefficient_mu 0.555
_exptl_absorpt_correction_T_max 0.950
_exptl_absorpt_correction_T_min 0.902
_exptl_absorpt_correction_type psi-scan
_exptl_absorpt_process_details '(North <i>et al.</i>,  1968)'
_exptl_crystal_colour colorless
_exptl_crystal_density_diffrn 1.362
_exptl_crystal_density_method 'not measured'
_exptl_crystal_description block
_exptl_crystal_F_000 395
_exptl_crystal_size_max 0.30
_exptl_crystal_size_mid 0.15
_exptl_crystal_size_min 0.10
_refine_diff_density_max 1.257
_refine_diff_density_min -1.312
_refine_ls_extinction_method none
_refine_ls_goodness_of_fit_ref 1.038
_refine_ls_hydrogen_treatment mixed
_refine_ls_matrix_type full
_refine_ls_number_parameters 225
_refine_ls_number_reflns 3752
_refine_ls_number_restraints 5
_refine_ls_restrained_S_all 1.077
_refine_ls_R_factor_all 0.1239
_refine_ls_R_factor_gt 0.0801
_refine_ls_shift/su_max 0.000
_refine_ls_shift/su_mean 0.000
_refine_ls_structure_factor_coef Fsqd
_refine_ls_weighting_details 'calc w=1/[\s^2^(Fo^2^)+(0.1471P)^2^+1.5562P] where P=(Fo^2^+2Fc^2^)/3'
_refine_ls_weighting_scheme calc
_refine_ls_wR_factor_gt 0.2183
_refine_ls_wR_factor_ref 0.2543
_reflns_number_gt 2604
_reflns_number_total 3752
_reflns_threshold_expression I>2\s(I)
_cod_data_source_file hy2120.cif
_cod_data_source_block I
_cod_database_code 2217791
_cod_database_fobs_code 2217791

loop_
_symmetry_equiv_pos_as_xyz
'x, y, z'
'-x, -y, -z'

loop_
_atom_site_type_symbol
_atom_site_label
_atom_site_fract_x
_atom_site_fract_y
_atom_site_fract_z
_atom_site_U_iso_or_equiv
_atom_site_adp_type
_atom_site_calc_flag
_atom_site_refinement_flags
_atom_site_occupancy
Mn Mn 0.0000 1.0000 0.0000 0.0323(3) Uani d S 1
Cl Cl -0.7397(3) 0.8445(3) 0.46709(13) 0.0925(7) Uani d . 1
O O1 -0.1119(5) 0.8758(4) 0.1086(2) 0.0408(8) Uani d . 1
O O2 0.0744(5) 0.8690(5) 0.2036(3) 0.0508(10) Uani d . 1
O O3 -0.8388(6) 1.3270(5) 0.1267(3) 0.0576(11) Uani d . 1
O O4 -0.2247(6) 0.9829(5) -0.0681(2) 0.0463(9) Uani d D 1
H H41 -0.195(10) 1.042(7) -0.122(2) 0.07(2) Uiso d D 1
H H42 -0.221(12) 0.880(5) -0.083(4) 0.08(2) Uiso d D 1
N N1 -0.2326(6) 1.2447(5) 0.0532(3) 0.0360(9) Uani d . 1
N N2 -0.8349(8) 1.4183(8) 0.2506(4) 0.0649(15) Uani d . 1
C C1 -0.0808(7) 0.8688(6) 0.1836(3) 0.0366(11) Uani d . 1
C C2 -0.2462(7) 0.8636(5) 0.2547(3) 0.0350(10) Uani d . 1
C C3 -0.4206(7) 0.8580(6) 0.2372(3) 0.0381(11) Uani d . 1
H H3 -0.4358 0.8589 0.1807 0.046 Uiso calc R 1
C C4 -0.5733(8) 0.8509(7) 0.3024(4) 0.0487(13) Uani d . 1
H H4 -0.6898 0.8463 0.2904 0.058 Uiso calc R 1
C C5 -0.5477(9) 0.8509(8) 0.3850(4) 0.0525(14) Uani d . 1
C C6 -0.3789(9) 0.8586(8) 0.4047(4) 0.0533(14) Uani d . 1
H H6 -0.3655 0.8585 0.4613 0.064 Uiso calc R 1
C C7 -0.2282(8) 0.8665(7) 0.3392(3) 0.0434(12) Uani d . 1
H H7 -0.1138 0.8739 0.3520 0.052 Uiso calc R 1
C C8 -0.2050(7) 1.3893(6) 0.0424(3) 0.0390(11) Uani d . 1
H H8 -0.0855 1.3917 0.0107 0.047 Uiso calc R 1
C C9 -0.3452(8) 1.5356(6) 0.0760(4) 0.0461(13) Uani d . 1
H H9 -0.3203 1.6343 0.0676 0.055 Uiso calc R 1
C C10 -0.5227(8) 1.5332(6) 0.1223(4) 0.0442(13) Uani d . 1
H H10 -0.6197 1.6304 0.1458 0.053 Uiso calc R 1
C C11 -0.5554(7) 1.3848(6) 0.1334(3) 0.0359(11) Uani d . 1
C C12 -0.4080(7) 1.2446(6) 0.0965(3) 0.0380(11) Uani d . 1
H H12 -0.4315 1.1453 0.1020 0.046 Uiso calc R 1
C C13 -0.7519(7) 1.3715(6) 0.1710(3) 0.0413(12) Uani d . 1
C C14 -0.7427(13) 1.4762(10) 0.3087(5) 0.080(2) Uani d D 1
H H14A -0.6247 1.4935 0.2770 0.096 Uiso calc R 1
H H14B -0.8350 1.5823 0.3318 0.096 Uiso calc R 1
C C15 -0.6883(17) 1.3572(14) 0.3785(7) 0.132 Uani d D 1
H H15A -0.6290 1.3989 0.4151 0.132 Uiso calc R 1
H H15B -0.5949 1.2527 0.3558 0.132 Uiso calc R 1
H H15C -0.8052 1.3412 0.4106 0.132 Uiso calc R 1
C C16 -1.0402(11) 1.4197(10) 0.2815(6) 0.080(2) Uani d . 1
H H16A -1.1031 1.4942 0.3291 0.096 Uiso calc R 1
H H16B -1.1177 1.4616 0.2362 0.096 Uiso calc R 1
C C17 -1.0391(16) 1.2541(11) 0.3085(7) 0.107(3) Uani d . 1
H H17A -1.1734 1.2589 0.3272 0.160 Uiso calc R 1
H H17B -0.9659 1.2137 0.3546 0.160 Uiso calc R 1
H H17C -0.9773 1.1802 0.2614 0.160 Uiso calc R 1

loop_
_atom_site_aniso_label
_atom_site_aniso_U_11
_atom_site_aniso_U_22
_atom_site_aniso_U_33
_atom_site_aniso_U_12
_atom_site_aniso_U_13
_atom_site_aniso_U_23
Mn 0.0261(5) 0.0275(5) 0.0373(6) -0.0030(4) -0.0004(4) -0.0107(4)
Cl 0.0696(12) 0.144(2) 0.0638(12) -0.0517(13) 0.0190(9) -0.0096(12)
O1 0.043(2) 0.0384(19) 0.0390(19) -0.0133(16) -0.0033(15) -0.0072(14)
O2 0.034(2) 0.061(3) 0.057(2) -0.0162(18) -0.0097(17) -0.0010(19)
O3 0.043(2) 0.066(3) 0.070(3) -0.022(2) -0.0078(19) -0.022(2)
O4 0.043(2) 0.046(2) 0.054(2) -0.0195(17) -0.0090(17) -0.0081(18)
N1 0.030(2) 0.026(2) 0.046(2) -0.0054(16) -0.0002(17) -0.0086(16)
N2 0.052(3) 0.079(4) 0.061(3) -0.026(3) 0.011(2) -0.024(3)
C1 0.031(2) 0.022(2) 0.049(3) -0.0010(18) -0.007(2) -0.0055(19)
C2 0.034(2) 0.022(2) 0.044(3) -0.0032(18) -0.006(2) -0.0050(18)
C3 0.037(3) 0.033(3) 0.043(3) -0.012(2) -0.007(2) -0.005(2)
C4 0.036(3) 0.058(3) 0.055(3) -0.021(3) -0.005(2) -0.005(3)
C5 0.044(3) 0.055(3) 0.051(3) -0.015(3) 0.005(3) -0.005(3)
C6 0.055(3) 0.064(4) 0.038(3) -0.018(3) -0.006(2) -0.001(3)
C7 0.036(3) 0.045(3) 0.047(3) -0.010(2) -0.008(2) -0.008(2)
C8 0.032(2) 0.032(2) 0.051(3) -0.009(2) -0.005(2) -0.009(2)
C9 0.042(3) 0.030(3) 0.066(4) -0.012(2) -0.007(3) -0.009(2)
C10 0.040(3) 0.027(2) 0.059(3) -0.003(2) -0.005(2) -0.018(2)
C11 0.031(2) 0.032(2) 0.040(3) -0.0040(19) -0.0066(19) -0.0103(19)
C12 0.030(2) 0.028(2) 0.050(3) -0.0054(19) 0.000(2) -0.010(2)
C13 0.031(2) 0.038(3) 0.051(3) -0.007(2) -0.003(2) -0.013(2)
C14 0.085(5) 0.078(5) 0.072(5) -0.029(4) -0.002(4) -0.009(4)
C15 0.180 0.156 0.138 -0.130 -0.127 0.126
C16 0.060(4) 0.067(5) 0.098(6) -0.015(4) 0.018(4) -0.026(4)
C17 0.116(8) 0.071(6) 0.112(7) -0.031(5) 0.030(6) -0.014(5)

loop_
_atom_type_symbol
_atom_type_description
_atom_type_scat_dispersion_real
_atom_type_scat_dispersion_imag
_atom_type_scat_source
C C 0.0033 0.0016 'International Tables Vol C Tables 4.2.6.8 and 6.1.1.4'
H H 0.0000 0.0000 'International Tables Vol C Tables 4.2.6.8 and 6.1.1.4'
N N 0.0061 0.0033 'International Tables Vol C Tables 4.2.6.8 and 6.1.1.4'
O O 0.0106 0.0060 'International Tables Vol C Tables 4.2.6.8 and 6.1.1.4'
Cl Cl 0.1484 0.1585 'International Tables Vol C Tables 4.2.6.8 and 6.1.1.4'
Mn Mn 0.3368 0.7283 'International Tables Vol C Tables 4.2.6.8 and 6.1.1.4'

loop_
_geom_angle_atom_site_label_1
_geom_angle_atom_site_label_2
_geom_angle_atom_site_label_3
_geom_angle_site_symmetry_1
_geom_angle_site_symmetry_3
_geom_angle
_geom_angle_publ_flag
O1 Mn O1 2_575 . 180.0000(10) ?
O1 Mn O4 2_575 . 90.38(14) yes
O1 Mn O4 . . 89.62(14) yes
O1 Mn O4 2_575 2_575 89.62(14) ?
O1 Mn O4 . 2_575 90.38(14) ?
O4 Mn O4 . 2_575 180.00(16) ?
O1 Mn N1 2_575 2_575 87.77(14) ?
O1 Mn N1 . 2_575 92.23(14) yes
O4 Mn N1 . 2_575 92.72(14) yes
O4 Mn N1 2_575 2_575 87.28(14) ?
O1 Mn N1 2_575 . 92.23(14) ?
O1 Mn N1 . . 87.77(14) yes
O4 Mn N1 . . 87.28(14) yes
O4 Mn N1 2_575 . 92.72(14) ?
N1 Mn N1 2_575 . 180.0 ?
C1 O1 Mn . . 127.5(3) ?
Mn O4 H41 . . 100(4) ?
Mn O4 H42 . . 121(5) ?
H41 O4 H42 . . 107(4) ?
C8 N1 C12 . . 117.7(4) ?
C8 N1 Mn . . 123.5(3) ?
C12 N1 Mn . . 118.8(3) ?
C13 N2 C14 . . 124.8(6) ?
C13 N2 C16 . . 117.3(6) ?
C14 N2 C16 . . 117.8(6) ?
O2 C1 O1 . . 125.2(5) ?
O2 C1 C2 . . 117.6(5) ?
O1 C1 C2 . . 117.1(4) ?
C3 C2 C7 . . 118.6(5) ?
C3 C2 C1 . . 120.8(5) ?
C7 C2 C1 . . 120.6(5) ?
C2 C3 C4 . . 121.2(5) ?
C2 C3 H3 . . 119.4 ?
C4 C3 H3 . . 119.4 ?
C5 C4 C3 . . 118.2(5) ?
C5 C4 H4 . . 120.9 ?
C3 C4 H4 . . 120.9 ?
C6 C5 C4 . . 122.2(5) ?
C6 C5 Cl . . 119.3(5) ?
C4 C5 Cl . . 118.5(5) ?
C5 C6 C7 . . 119.1(5) ?
C5 C6 H6 . . 120.5 ?
C7 C6 H6 . . 120.5 ?
C6 C7 C2 . . 120.6(5) ?
C6 C7 H7 . . 119.7 ?
C2 C7 H7 . . 119.7 ?
N1 C8 C9 . . 122.9(5) ?
N1 C8 H8 . . 118.5 ?
C9 C8 H8 . . 118.5 ?
C10 C9 C8 . . 118.8(5) ?
C10 C9 H9 . . 120.6 ?
C8 C9 H9 . . 120.6 ?
C9 C10 C11 . . 119.2(4) ?
C9 C10 H10 . . 120.4 ?
C11 C10 H10 . . 120.4 ?
C12 C11 C10 . . 118.2(5) ?
C12 C11 C13 . . 117.2(4) ?
C10 C11 C13 . . 123.8(4) ?
N1 C12 C11 . . 123.0(5) ?
N1 C12 H12 . . 118.5 ?
C11 C12 H12 . . 118.5 ?
O3 C13 N2 . . 120.8(5) ?
O3 C13 C11 . . 119.4(5) ?
N2 C13 C11 . . 119.7(5) ?
C15 C14 N2 . . 111.7(7) ?
C15 C14 H14A . . 109.3 ?
N2 C14 H14A . . 109.3 ?
C15 C14 H14B . . 109.3 ?
N2 C14 H14B . . 109.3 ?
H14A C14 H14B . . 107.9 ?
C14 C15 H15A . . 109.5 ?
C14 C15 H15B . . 109.5 ?
H15A C15 H15B . . 109.5 ?
C14 C15 H15C . . 109.5 ?
H15A C15 H15C . . 109.5 ?
H15B C15 H15C . . 109.5 ?
C17 C16 N2 . . 111.5(7) ?
C17 C16 H16A . . 109.3 ?
N2 C16 H16A . . 109.3 ?
C17 C16 H16B . . 109.3 ?
N2 C16 H16B . . 109.3 ?
H16A C16 H16B . . 108.0 ?
C16 C17 H17A . . 109.5 ?
C16 C17 H17B . . 109.5 ?
H17A C17 H17B . . 109.5 ?
C16 C17 H17C . . 109.5 ?
H17A C17 H17C . . 109.5 ?
H17B C17 H17C . . 109.5 ?

loop_
_geom_bond_atom_site_label_1
_geom_bond_atom_site_label_2
_geom_bond_site_symmetry_2
_geom_bond_distance
_geom_bond_publ_flag
Mn O1 2_575 2.141(3) ?
Mn O1 . 2.141(3) yes
Mn O4 . 2.205(4) yes
Mn O4 2_575 2.205(4) ?
Mn N1 2_575 2.281(4) ?
Mn N1 . 2.281(4) yes
Cl C5 . 1.741(6) ?
O1 C1 . 1.256(6) ?
O2 C1 . 1.245(6) ?
O3 C13 . 1.214(6) ?
O4 H41 . 0.99(4) ?
O4 H42 . 0.93(5) ?
N1 C8 . 1.330(6) ?
N1 C12 . 1.339(6) ?
N2 C14 . 1.471(10) ?
N2 C16 . 1.489(9) ?
C2 C3 . 1.384(7) ?
C2 C7 . 1.387(7) ?
C2 C1 . 1.502(7) ?
C3 H3 . 0.9300 ?
C4 C5 . 1.369(8) ?
C4 C3 . 1.388(7) ?
C4 H4 . 0.9300 ?
C5 C6 . 1.366(9) ?
C6 H6 . 0.9300 ?
C7 C6 . 1.383(8) ?
C7 H7 . 0.9300 ?
C8 H8 . 0.9300 ?
C9 C8 . 1.376(7) ?
C9 H9 . 0.9300 ?
C10 C9 . 1.373(8) ?
C10 H10 . 0.9300 ?
C11 C12 . 1.378(6) ?
C11 C10 . 1.380(7) ?
C12 H12 . 0.9300 ?
C13 N2 . 1.328(7) ?
C13 C11 . 1.494(7) ?
C14 C15 . 1.453(9) ?
C14 H14A . 0.9700 ?
C14 H14B . 0.9700 ?
C15 H15A . 0.9600 ?
C15 H15B . 0.9600 ?
C15 H15C . 0.9600 ?
C16 C17 . 1.453(11) ?
C16 H16A . 0.9700 ?
C16 H16B . 0.9700 ?
C17 H17A . 0.9600 ?
C17 H17B . 0.9600 ?
C17 H17C . 0.9600 ?

loop_
_geom_hbond_atom_site_label_D
_geom_hbond_atom_site_label_H
_geom_hbond_atom_site_label_A
_geom_hbond_site_symmetry_A
_geom_hbond_distance_DH
_geom_hbond_distance_HA
_geom_hbond_distance_DA
_geom_hbond_angle_DHA
_geom_hbond_publ_flag
O4 H41 O2 2_575 0.99(4) 1.71(5) 2.670(6) 162(7) yes
O4 H42 O3 2_475 0.93(5) 1.85(5) 2.766(6) 168(7) yes

loop_
_geom_torsion_atom_site_label_1
_geom_torsion_atom_site_label_2
_geom_torsion_atom_site_label_3
_geom_torsion_atom_site_label_4
_geom_torsion_site_symmetry_1
_geom_torsion
O4 Mn O1 C1 . -164.0(4)
O4 Mn O1 C1 2_575 16.0(4)
N1 Mn O1 C1 2_575 103.3(4)
N1 Mn O1 C1 . -76.7(4)
O1 Mn N1 C8 2_575 -32.0(4)
O1 Mn N1 C8 . 148.0(4)
O4 Mn N1 C8 . -122.3(4)
O4 Mn N1 C8 2_575 57.7(4)
O1 Mn N1 C12 2_575 146.8(4)
O1 Mn N1 C12 . -33.2(4)
O4 Mn N1 C12 . 56.6(4)
O4 Mn N1 C12 2_575 -123.4(4)
Mn O1 C1 O2 . -31.6(7)
Mn O1 C1 C2 . 146.9(3)
Mn N1 C8 C9 . -178.9(4)
C12 N1 C8 C9 . 2.2(8)
C8 N1 C12 C11 . -3.2(8)
Mn N1 C12 C11 . 177.9(4)
C13 N2 C14 C15 . -111.0(9)
C16 N2 C14 C15 . 72.0(10)
C13 N2 C16 C17 . 81.2(9)
C14 N2 C16 C17 . -101.6(9)
C3 C2 C7 C6 . 2.0(8)
C1 C2 C7 C6 . -178.8(5)
C3 C2 C1 O2 . -178.0(4)
C7 C2 C1 O2 . 2.8(7)
C3 C2 C1 O1 . 3.3(6)
C7 C2 C1 O1 . -175.9(4)
C7 C2 C3 C4 . -1.7(7)
C1 C2 C3 C4 . 179.1(5)
C5 C4 C3 C2 . 0.5(8)
C3 C4 C5 C6 . 0.4(9)
C3 C4 C5 Cl . 179.2(4)
C4 C5 C6 C7 . -0.1(10)
Cl C5 C6 C7 . -178.9(5)
C2 C7 C6 C5 . -1.2(9)
C10 C9 C8 N1 . -0.6(9)
C11 C10 C9 C8 . -0.2(8)
C12 C11 C10 C9 . -0.7(8)
C13 C11 C10 C9 . -170.7(5)
C10 C11 C12 N1 . 2.4(8)
C13 C11 C12 N1 . 173.1(5)
O3 C13 N2 C14 . -179.1(6)
C11 C13 N2 C14 . -3.4(10)
O3 C13 N2 C16 . -2.2(9)
C11 C13 N2 C16 . 173.5(5)
O3 C13 C11 C10 . 114.1(6)
N2 C13 C11 C10 . -61.6(8)
O3 C13 C11 C12 . -55.9(7)
N2 C13 C11 C12 . 128.3(6)
